data_7133080
loop_
_publ_author_name
'Fukami, Shuhei'
'Mori, Shigeki'
'Harada, Takunori'
'Shimizu, Soji'

_publ_section_title
;
 Far-red fluorescence and chiroptical properties of pyrrolopyrrole
 aza-BODIPYs induced by the <i>B</i>,<i>O</i>-chelation.
;
_journal_issue 48
_journal_name_full 'Chemical communications (Cambridge, England)'
_journal_page_first 6170
_journal_page_last 6173
_journal_paper_doi 10.1039/d4cc01586j
_journal_volume 60
_journal_year 2024
_chemical_formula_moiety 'C54 H58 B2 N6 O2 S2'
_chemical_formula_sum 'C54 H58 B2 N6 O2 S2'
_chemical_formula_weight 908.80
_chemical_name_systematic 'B,O-chelated PPAB'
_space_group_crystal_system monoclinic
_space_group_IT_number 14
_space_group_name_Hall '-P 2ybc'
_space_group_name_H-M_alt 'P 1 21/c 1'
_atom_sites_solution_hydrogens geom
_atom_sites_solution_primary dual
_atom_sites_solution_secondary difmap
_audit_creation_date 2023-11-02
_audit_creation_method
;
Olex2 1.5
(compiled 2023.08.24 svn.re1ec1418 for OlexSys, GUI svn.r6817)
;
_audit_update_record
;
2024-03-23 deposited with the CCDC.	2024-05-21 downloaded from the CCDC.
;
_cell_angle_alpha 90
_cell_angle_beta 108.615(5)
_cell_angle_gamma 90
_cell_formula_units_Z 2
_cell_length_a 20.7040(10)
_cell_length_b 6.2953(3)
_cell_length_c 18.9378(9)
_cell_measurement_reflns_used 17514
_cell_measurement_temperature 100(2)
_cell_measurement_theta_max 30.8200
_cell_measurement_theta_min 2.0410
_cell_volume 2339.2(2)
_computing_cell_refinement 'CrysAlisPro 1.171.42.49 (Rigaku OD, 2022)'
_computing_data_collection 'CrysAlisPro 1.171.42.49 (Rigaku OD, 2022)'
_computing_data_reduction 'CrysAlisPro 1.171.42.49 (Rigaku OD, 2022)'
_computing_molecular_graphics 'Olex2 1.5 (Dolomanov et al., 2009)'
_computing_publication_material 'Olex2 1.5 (Dolomanov et al., 2009)'
_computing_structure_refinement 'SHELXL 2014/7 (Sheldrick, 2015)'
_computing_structure_solution 'SHELXT 2014/5 (Sheldrick, 2014)'
_diffrn_ambient_temperature 100(2)
_diffrn_detector CCD
_diffrn_detector_area_resol_mean 7.111
_diffrn_detector_type 'Rigaku Saturn724+ area detector'
_diffrn_measured_fraction_theta_full 1.000
_diffrn_measured_fraction_theta_max 0.949
_diffrn_measurement_details
;
List of Runs (angles in degrees, time in seconds):

  # Type    Start    End  Width  t~exp~   \w     \q     \k     \f   Frames
#--------------------------------------------------------------------------
  1  \w   -105.00  75.00   0.50   22.00    --  -15.00  45.00   0.00  360
  2  \w   -105.00  75.00   0.50   22.00    --  -15.00  45.00  90.00  360
  3  \w   -105.00  75.00   0.50   22.00    --  -15.00  45.00 180.00  360
  4  \w   -105.00  75.00   0.50   22.00    --  -15.00  45.00 270.00  360
;
_diffrn_measurement_device 'abstract diffractometer'
_diffrn_measurement_device_type 'Rigaku Varimax with Saturn'
_diffrn_measurement_method '\w scans'
_diffrn_orient_matrix_type 'CrysAlisPro convention (1999,Acta A55,543-557)'
_diffrn_orient_matrix_UB_11 -0.0087690000
_diffrn_orient_matrix_UB_12 -0.0299754000
_diffrn_orient_matrix_UB_13 0.0318891000
_diffrn_orient_matrix_UB_21 -0.0347831000
_diffrn_orient_matrix_UB_22 -0.0062914000
_diffrn_orient_matrix_UB_23 -0.0221149000
_diffrn_orient_matrix_UB_31 0.0044441000
_diffrn_orient_matrix_UB_32 -0.1084167000
_diffrn_orient_matrix_UB_33 -0.0075198000
_diffrn_radiation_collimation 0.3
_diffrn_radiation_monochromator 'multi-layer mirror optics'
_diffrn_radiation_probe x-ray
_diffrn_radiation_type 'Mo K\a'
_diffrn_radiation_wavelength 0.71073
_diffrn_reflns_av_R_equivalents 0.0645
_diffrn_reflns_av_unetI/netI 0.0569
_diffrn_reflns_Laue_measured_fraction_full 1.000
_diffrn_reflns_Laue_measured_fraction_max 0.949
_diffrn_reflns_limit_h_max 28
_diffrn_reflns_limit_h_min -29
_diffrn_reflns_limit_k_max 9
_diffrn_reflns_limit_k_min -8
_diffrn_reflns_limit_l_max 27
_diffrn_reflns_limit_l_min -25
_diffrn_reflns_number 47021
_diffrn_reflns_point_group_measured_fraction_full 1.000
_diffrn_reflns_point_group_measured_fraction_max 0.949
_diffrn_reflns_theta_full 25.242
_diffrn_reflns_theta_max 30.797
_diffrn_reflns_theta_min 2.076
_diffrn_source 'rotating anode X-ray generator'
_diffrn_source_current 24.0
_diffrn_source_power 1.2
_diffrn_source_target Mo
_diffrn_source_type 'MicroMax 007'
_diffrn_source_voltage 50.0
_exptl_absorpt_coefficient_mu 0.164
_exptl_absorpt_correction_T_max 1.00000
_exptl_absorpt_correction_T_min 0.72340
_exptl_absorpt_correction_type multi-scan
_exptl_absorpt_process_details
;
CrysAlisPro 1.171.42.49 (Rigaku Oxford Diffraction, 2022)
Empirical absorption correction using spherical harmonics,
implemented in SCALE3 ABSPACK scaling algorithm.
;
_exptl_crystal_colour violet
_exptl_crystal_colour_primary violet
_exptl_crystal_density_diffrn 1.290
_exptl_crystal_description plate
_exptl_crystal_F_000 964
_exptl_crystal_recrystallization_method 'Re-crystallisation from solvent'
_exptl_crystal_size_max 0.26
_exptl_crystal_size_mid 0.1
_exptl_crystal_size_min 0.01
_refine_diff_density_max 0.387
_refine_diff_density_min -0.462
_refine_diff_density_rms 0.057
_refine_ls_extinction_method none
_refine_ls_goodness_of_fit_ref 1.021
_refine_ls_hydrogen_treatment constr
_refine_ls_matrix_type full
_refine_ls_number_parameters 382
_refine_ls_number_reflns 6930
_refine_ls_number_restraints 93
_refine_ls_restrained_S_all 1.026
_refine_ls_R_factor_all 0.1328
_refine_ls_R_factor_gt 0.0714
_refine_ls_shift/su_max 0.003
_refine_ls_shift/su_mean 0.000
_refine_ls_structure_factor_coef Fsqd
_refine_ls_weighting_details 'w=1/[\s^2^(Fo^2^)+(0.0697P)^2^+1.3703P] where P=(Fo^2^+2Fc^2^)/3'
_refine_ls_weighting_scheme calc
_refine_ls_wR_factor_gt 0.1487
_refine_ls_wR_factor_ref 0.1740
_reflns_Friedel_coverage 0.000
_reflns_number_gt 4151
_reflns_number_total 6930
_reflns_threshold_expression 'I > 2\s(I)'
_cod_data_source_file d4cc01586j2.cif
_cod_data_source_block shimizu_autored
_cod_depositor_comments 'Adding full bibliography for 7133080--7133081.cif.'
_cod_original_sg_symbol_H-M 'P 21/c'
_cod_database_code 7133080
_shelx_shelxl_version_number 2014/7
_chemical_oxdiff_formula S2O2N6C54B2H58
_shelx_space_group_comment
;
The symmetry employed for this shelxl refinement is uniquely defined
by the following loop, which should always be used as a source of
symmetry information in preference to the above space-group names.
They are only intended as comments.
;
_shelx_estimated_absorpt_t_max 0.998
_shelx_estimated_absorpt_t_min 0.959
_olex2_refinement_description
;
1. Fixed Uiso
 At 1.2 times of:
  All C(H) groups, All C(H,H) groups
 At 1.5 times of:
  All C(H,H,H) groups
2. Restrained distances
 C5-C19
 1.54 with sigma of 0.01
 C19-C20
 1.54 with sigma of 0.01
 C20-C21
 1.54 with sigma of 0.01
 C21-C22
 1.54 with sigma of 0.01
 C22-C23
 1.54 with sigma of 0.01
 C24-C25
 1.54 with sigma of 0.01
 C25-C26
 1.54 with sigma of 0.01
 C26-C27
 1.54 with sigma of 0.01
 C5-C20
 2.54 with sigma of 0.02
 C19-C21
 2.54 with sigma of 0.02
 C20-C22
 2.54 with sigma of 0.02
 C21-C23
 2.54 with sigma of 0.02
 C22-C24
 2.54 with sigma of 0.02
 C23-C25
 2.54 with sigma of 0.02
 C24-C26
 2.54 with sigma of 0.02
 C25-C27
 2.54 with sigma of 0.02
 C5-C28
 1.54 with sigma of 0.01
 C28-C29
 1.54 with sigma of 0.01
 C29-C30
 1.54 with sigma of 0.01
 C30-C31
 1.54 with sigma of 0.01
 C31-C32
 1.54 with sigma of 0.01
 C32-C33
 1.54 with sigma of 0.01
 C33-C34
 1.54 with sigma of 0.01
 C34-C35
 1.54 with sigma of 0.01
 C35-C36
 1.54 with sigma of 0.01
 C5-C29
 2.54 with sigma of 0.02
 C28-C30
 2.54 with sigma of 0.02
 C29-C31
 2.54 with sigma of 0.02
 C30-C32
 2.54 with sigma of 0.02
 C31-C33
 2.54 with sigma of 0.02
 C32-C34
 2.54 with sigma of 0.02
 C33-C35
 2.54 with sigma of 0.02
 C34-C36
 2.54 with sigma of 0.02
3. Uiso/Uaniso restraints and constraints
C19 \\sim C21 \\sim C23 \\sim C24 \\sim C25 \\sim C27: within 2A with sigma of
0.01 and sigma for terminal atoms of 0.02 within 2A
C28 \\sim C29 \\sim C30 \\sim C31 \\sim C32 \\sim C33 \\sim C34 \\sim C35 \\sim
C36: within 2A with sigma of 0.01 and sigma for terminal atoms of 0.02 within 2A
4. Others
 Sof(C28)=Sof(H28A)=Sof(H28B)=Sof(C29)=Sof(H29A)=Sof(H29B)=Sof(C30)=Sof(H30A)=
 Sof(H30B)=Sof(C31)=Sof(H31A)=Sof(H31B)=Sof(C32)=Sof(H32A)=Sof(H32B)=Sof(C33)=
 Sof(H33A)=Sof(H33B)=Sof(C34)=Sof(H34A)=Sof(H34B)=Sof(C35)=Sof(H35A)=Sof(H35B)=
 Sof(C36)=Sof(H36A)=Sof(H36B)=Sof(H36C)=1-FVAR(1)
 Sof(C19)=Sof(H19A)=Sof(H19B)=Sof(C20)=Sof(H20A)=Sof(H20B)=Sof(C21)=Sof(H21A)=
 Sof(H21B)=Sof(C22)=Sof(H22A)=Sof(H22B)=Sof(C23)=Sof(H23A)=Sof(H23B)=Sof(C24)=
 Sof(H24A)=Sof(H24B)=Sof(C25)=Sof(H25A)=Sof(H25B)=Sof(C26)=Sof(H26A)=Sof(H26B)=
 Sof(C27)=Sof(H27A)=Sof(H27B)=Sof(H27C)=FVAR(1)
5.a Secondary CH2 refined with riding coordinates:
 C19(H19A,H19B), C20(H20A,H20B), C21(H21A,H21B), C22(H22A,H22B), C23(H23A,
 H23B), C24(H24A,H24B), C25(H25A,H25B), C26(H26A,H26B), C28(H28A,H28B),
 C29(H29A,H29B), C30(H30A,H30B), C31(H31A,H31B), C32(H32A,H32B), C33(H33A,H33B),
  C34(H34A,H34B), C35(H35A,H35B)
5.b Aromatic/amide H refined with riding coordinates:
 C6(H6), C8(H8), C9(H9), C10(H10), C11(H11), C14(H14), C15(H15), C16(H16),
 C17(H17), C18(H18)
5.c Idealised Me refined as rotating group:
 C27(H27A,H27B,H27C), C36(H36A,H36B,H36C)
;
_olex2_submission_special_instructions 'No special instructions were received'
_oxdiff_exptl_absorpt_empirical_details
;
Empirical correction (ABSPACK) includes:
- Absorption correction using spherical harmonics
- Frame scaling
- Detector area scaling
;
_oxdiff_exptl_absorpt_empirical_full_max 1.558
_oxdiff_exptl_absorpt_empirical_full_min 0.489

loop_
_space_group_symop_operation_xyz
'x, y, z'
'-x, y+1/2, -z+1/2'
'-x, -y, -z'
'x, -y-1/2, z-1/2'

loop_
_atom_site_label
_atom_site_type_symbol
_atom_site_fract_x
_atom_site_fract_y
_atom_site_fract_z
_atom_site_U_iso_or_equiv
_atom_site_adp_type
_atom_site_occupancy
_atom_site_site_symmetry_order
_atom_site_calc_flag
_atom_site_refinement_flags_posn
_atom_site_refinement_flags_adp
_atom_site_refinement_flags_occupancy
_atom_site_disorder_assembly
_atom_site_disorder_group
S1 S 0.65748(3) -0.27339(13) 0.31858(3) 0.0532(2) Uani 1 1 d . . . . .
O1 O 0.63322(7) 0.0513(2) 0.55056(8) 0.0368(4) Uani 1 1 d . . . . .
N1 N 0.58232(8) -0.2914(3) 0.50867(9) 0.0294(4) Uani 1 1 d . . . . .
N2 N 0.58805(8) -0.4647(3) 0.39934(9) 0.0324(4) Uani 1 1 d . . . . .
N3 N 0.65494(9) -0.1478(3) 0.44504(10) 0.0353(4) Uani 1 1 d . . . . .
C1 C 0.54067(10) -0.2816(3) 0.55253(10) 0.0278(4) Uani 1 1 d . . . . .
C2 C 0.49355(10) -0.4459(3) 0.53047(10) 0.0277(4) Uani 1 1 d . . . . .
C3 C 0.56165(10) -0.4468(3) 0.45487(10) 0.0287(4) Uani 1 1 d . . . . .
C4 C 0.63006(10) -0.3049(4) 0.39549(11) 0.0351(5) Uani 1 1 d . . . . .
C5 C 0.70326(11) -0.0465(5) 0.35670(14) 0.0515(7) Uani 1 1 d D . . . .
C6 C 0.69536(11) -0.0052(4) 0.42279(14) 0.0431(6) Uani 1 1 d . . . . .
H6 H 0.7161 0.1136 0.4523 0.052 Uiso 1 1 calc R U . . .
C7 C 0.55164(10) -0.1061(3) 0.60371(11) 0.0300(4) Uani 1 1 d . . . . .
C8 C 0.51440(10) -0.0846(3) 0.65358(11) 0.0321(5) Uani 1 1 d . . . . .
H8 H 0.4821 -0.1902 0.6551 0.039 Uiso 1 1 calc R U . . .
C9 C 0.52435(11) 0.0882(4) 0.70020(12) 0.0388(5) Uani 1 1 d . . . . .
H9 H 0.5000 0.1004 0.7348 0.047 Uiso 1 1 calc R U . . .
C10 C 0.57043(12) 0.2451(4) 0.69629(13) 0.0412(5) Uani 1 1 d . . . . .
H10 H 0.5774 0.3639 0.7288 0.049 Uiso 1 1 calc R U . . .
C11 C 0.60607(11) 0.2317(4) 0.64627(12) 0.0376(5) Uani 1 1 d . . . . .
H11 H 0.6364 0.3424 0.6436 0.045 Uiso 1 1 calc R U . . .
C12 C 0.59770(10) 0.0564(3) 0.59964(12) 0.0328(5) Uani 1 1 d . . . . .
C13 C 0.71417(10) -0.2680(3) 0.58196(11) 0.0330(5) Uani 1 1 d . . . . .
C14 C 0.75791(13) -0.1625(4) 0.64284(13) 0.0451(6) Uani 1 1 d . . . . .
H14 H 0.7468 -0.0224 0.6537 0.054 Uiso 1 1 calc R U . . .
C15 C 0.81754(15) -0.2553(5) 0.68848(14) 0.0570(7) Uani 1 1 d . . . . .
H15 H 0.8467 -0.1777 0.7293 0.068 Uiso 1 1 calc R U . . .
C16 C 0.83455(13) -0.4581(5) 0.67499(14) 0.0525(7) Uani 1 1 d . . . . .
H16 H 0.8753 -0.5214 0.7062 0.063 Uiso 1 1 calc R U . . .
C17 C 0.79200(12) -0.5687(4) 0.61589(15) 0.0493(6) Uani 1 1 d . . . . .
H17 H 0.8031 -0.7100 0.6063 0.059 Uiso 1 1 calc R U . . .
C18 C 0.73309(12) -0.4751(4) 0.57031(14) 0.0441(6) Uani 1 1 d . . . . .
H18 H 0.7044 -0.5541 0.5296 0.053 Uiso 1 1 calc R U . . .
B1 B 0.64693(12) -0.1589(4) 0.52482(14) 0.0337(5) Uani 1 1 d . . . . .
C19 C 0.7442(3) 0.1056(9) 0.3253(3) 0.0413(14) Uani 0.599(3) 1 d D . P A 1
H19A H 0.7719 0.0197 0.3019 0.050 Uiso 0.599(3) 1 calc R U P A 1
H19B H 0.7117 0.1890 0.2851 0.050 Uiso 0.599(3) 1 calc R U P A 1
C20 C 0.7914(2) 0.2603(8) 0.3786(3) 0.0444(12) Uani 0.599(3) 1 d D . P A 1
H20A H 0.7638 0.3554 0.3993 0.053 Uiso 0.599(3) 1 calc R U P A 1
H20B H 0.8226 0.1795 0.4206 0.053 Uiso 0.599(3) 1 calc R U P A 1
C21 C 0.8334(2) 0.3944(7) 0.3433(2) 0.0525(12) Uani 0.599(3) 1 d D . P A 1
H21A H 0.8036 0.5023 0.3108 0.063 Uiso 0.599(3) 1 calc R U P A 1
H21B H 0.8515 0.3026 0.3115 0.063 Uiso 0.599(3) 1 calc R U P A 1
C22 C 0.8930(2) 0.5070(8) 0.4005(3) 0.0587(13) Uani 0.599(3) 1 d D . P A 1
H22A H 0.9231 0.3965 0.4313 0.070 Uiso 0.599(3) 1 calc R U P A 1
H22B H 0.9195 0.5823 0.3731 0.070 Uiso 0.599(3) 1 calc R U P A 1
C23 C 0.8767(2) 0.6655(8) 0.4530(3) 0.0548(12) Uani 0.599(3) 1 d D U P A 1
H23A H 0.8544 0.7910 0.4238 0.066 Uiso 0.599(3) 1 calc R U P A 1
H23B H 0.8435 0.5998 0.4743 0.066 Uiso 0.599(3) 1 calc R U P A 1
C24 C 0.9373(3) 0.7389(8) 0.5158(3) 0.0597(12) Uani 0.599(3) 1 d D U P A 1
H24A H 0.9722 0.7913 0.4944 0.072 Uiso 0.599(3) 1 calc R U P A 1
H24B H 0.9569 0.6147 0.5475 0.072 Uiso 0.599(3) 1 calc R U P A 1
C25 C 0.9239(3) 0.9100(9) 0.5646(3) 0.0563(14) Uani 0.599(3) 1 d D U P A 1
H25A H 0.8854 0.8652 0.5815 0.068 Uiso 0.599(3) 1 calc R U P A 1
H25B H 0.9099 1.0407 0.5345 0.068 Uiso 0.599(3) 1 calc R U P A 1
C26 C 0.9851(3) 0.9619(10) 0.6330(3) 0.0745(16) Uani 0.599(3) 1 d D . P A 1
H26A H 0.9981 0.8327 0.6641 0.089 Uiso 0.599(3) 1 calc R U P A 1
H26B H 1.0241 1.0017 0.6163 0.089 Uiso 0.599(3) 1 calc R U P A 1
C27 C 0.9719(3) 1.1384(10) 0.6798(3) 0.0705(16) Uani 0.599(3) 1 d D . P A 1
H27A H 0.9655 1.2719 0.6517 0.106 Uiso 0.599(3) 1 calc R U P A 1
H27B H 1.0109 1.1522 0.7255 0.106 Uiso 0.599(3) 1 calc R U P A 1
H27C H 0.9308 1.1066 0.6928 0.106 Uiso 0.599(3) 1 calc R U P A 1
C28 C 0.7443(4) 0.0282(11) 0.3059(5) 0.0377(18) Uani 0.401(3) 1 d D U P A 2
H28A H 0.7869 -0.0549 0.3159 0.045 Uiso 0.401(3) 1 calc R U P A 2
H28B H 0.7171 0.0118 0.2528 0.045 Uiso 0.401(3) 1 calc R U P A 2
C29 C 0.7603(3) 0.2624(10) 0.3252(3) 0.0455(15) Uani 0.401(3) 1 d D U P A 2
H29A H 0.7696 0.3330 0.2828 0.055 Uiso 0.401(3) 1 calc R U P A 2
H29B H 0.7196 0.3308 0.3319 0.055 Uiso 0.401(3) 1 calc R U P A 2
C30 C 0.8209(3) 0.2973(12) 0.3953(4) 0.0478(18) Uani 0.401(3) 1 d D U P A 2
H30A H 0.8155 0.2067 0.4358 0.057 Uiso 0.401(3) 1 calc R U P A 2
H30B H 0.8631 0.2526 0.3856 0.057 Uiso 0.401(3) 1 calc R U P A 2
C31 C 0.8283(3) 0.5280(9) 0.4210(3) 0.0512(16) Uani 0.401(3) 1 d D U P A 2
H31A H 0.7873 0.5682 0.4341 0.061 Uiso 0.401(3) 1 calc R U P A 2
H31B H 0.8296 0.6187 0.3788 0.061 Uiso 0.401(3) 1 calc R U P A 2
C32 C 0.8915(3) 0.5756(11) 0.4878(4) 0.0516(17) Uani 0.401(3) 1 d D U P A 2
H32A H 0.8927 0.4787 0.5294 0.062 Uiso 0.401(3) 1 calc R U P A 2
H32B H 0.9330 0.5501 0.4739 0.062 Uiso 0.401(3) 1 calc R U P A 2
C33 C 0.8909(4) 0.8058(10) 0.5134(4) 0.0601(19) Uani 0.401(3) 1 d D U P A 2
H33A H 0.8883 0.9013 0.4710 0.072 Uiso 0.401(3) 1 calc R U P A 2
H33B H 0.8495 0.8293 0.5278 0.072 Uiso 0.401(3) 1 calc R U P A 2
C34 C 0.9532(4) 0.8651(13) 0.5787(5) 0.067(2) Uani 0.401(3) 1 d D U P A 2
H34A H 0.9948 0.8435 0.5644 0.080 Uiso 0.401(3) 1 calc R U P A 2
H34B H 0.9561 0.7705 0.6213 0.080 Uiso 0.401(3) 1 calc R U P A 2
C35 C 0.9502(4) 1.0959(12) 0.6024(5) 0.079(2) Uani 0.401(3) 1 d D U P A 2
H35A H 0.9433 1.1886 0.5583 0.095 Uiso 0.401(3) 1 calc R U P A 2
H35B H 0.9103 1.1136 0.6198 0.095 Uiso 0.401(3) 1 calc R U P A 2
C36 C 1.0135(5) 1.1690(17) 0.6635(6) 0.097(3) Uani 0.401(3) 1 d D U P A 2
H36A H 1.0201 1.0808 0.7078 0.146 Uiso 0.401(3) 1 calc R U P A 2
H36B H 1.0080 1.3177 0.6757 0.146 Uiso 0.401(3) 1 calc R U P A 2
H36C H 1.0532 1.1558 0.6463 0.146 Uiso 0.401(3) 1 calc R U P A 2

loop_
_atom_site_aniso_label
_atom_site_aniso_U_11
_atom_site_aniso_U_22
_atom_site_aniso_U_33
_atom_site_aniso_U_23
_atom_site_aniso_U_13
_atom_site_aniso_U_12
S1 0.0371(3) 0.0960(6) 0.0285(3) 0.0091(3) 0.0133(2) -0.0096(3)
O1 0.0408(8) 0.0289(8) 0.0447(9) 0.0009(7) 0.0193(7) -0.0007(7)
N1 0.0315(8) 0.0311(9) 0.0270(8) 0.0008(7) 0.0113(7) -0.0002(7)
N2 0.0321(9) 0.0435(10) 0.0229(8) 0.0024(8) 0.0106(7) 0.0002(8)
N3 0.0332(9) 0.0360(10) 0.0381(10) 0.0064(8) 0.0133(8) 0.0008(8)
C1 0.0293(9) 0.0317(11) 0.0223(9) 0.0053(8) 0.0080(7) 0.0033(8)
C2 0.0319(10) 0.0301(10) 0.0214(8) 0.0027(8) 0.0088(7) 0.0025(8)
C3 0.0301(9) 0.0311(10) 0.0234(9) 0.0039(8) 0.0064(7) 0.0032(8)
C4 0.0302(10) 0.0511(14) 0.0248(9) 0.0078(9) 0.0100(8) 0.0051(10)
C5 0.0322(11) 0.0724(18) 0.0490(14) 0.0300(13) 0.0118(10) 0.0034(12)
C6 0.0357(12) 0.0423(13) 0.0554(14) 0.0177(11) 0.0204(11) 0.0022(10)
C7 0.0314(10) 0.0290(11) 0.0268(9) 0.0009(8) 0.0055(8) 0.0036(8)
C8 0.0314(10) 0.0363(11) 0.0273(10) 0.0012(9) 0.0075(8) 0.0013(9)
C9 0.0408(12) 0.0464(14) 0.0294(10) -0.0056(10) 0.0115(9) 0.0046(10)
C10 0.0422(12) 0.0399(13) 0.0372(11) -0.0095(10) 0.0067(9) 0.0038(10)
C11 0.0351(11) 0.0317(11) 0.0419(12) 0.0005(10) 0.0062(9) 0.0017(9)
C12 0.0326(10) 0.0292(11) 0.0352(11) 0.0029(9) 0.0089(8) 0.0047(9)
C13 0.0342(10) 0.0342(11) 0.0331(10) 0.0013(9) 0.0144(8) -0.0043(9)
C14 0.0532(14) 0.0428(13) 0.0363(12) -0.0031(10) 0.0101(10) 0.0046(12)
C15 0.0597(16) 0.0614(17) 0.0371(12) -0.0038(12) -0.0027(11) -0.0009(14)
C16 0.0458(14) 0.0583(17) 0.0471(14) 0.0132(13) 0.0059(11) 0.0091(13)
C17 0.0455(13) 0.0411(14) 0.0577(15) 0.0034(12) 0.0114(12) 0.0075(11)
C18 0.0411(12) 0.0372(13) 0.0482(13) -0.0048(11) 0.0063(10) -0.0015(10)
B1 0.0370(12) 0.0311(12) 0.0343(12) 0.0041(10) 0.0132(10) -0.0014(10)
C19 0.049(3) 0.042(4) 0.040(3) 0.008(2) 0.024(2) 0.003(3)
C20 0.038(3) 0.054(3) 0.042(3) 0.016(2) 0.015(2) 0.003(2)
C21 0.054(2) 0.062(3) 0.049(2) 0.013(2) 0.027(2) 0.004(2)
C22 0.052(3) 0.067(3) 0.064(3) 0.005(2) 0.029(2) -0.004(2)
C23 0.047(3) 0.055(3) 0.066(3) 0.009(3) 0.023(2) 0.009(2)
C24 0.051(3) 0.070(3) 0.059(3) 0.009(2) 0.020(2) 0.008(2)
C25 0.049(3) 0.068(3) 0.049(3) 0.014(3) 0.012(2) 0.013(3)
C26 0.062(3) 0.097(4) 0.056(3) 0.002(3) 0.006(3) 0.020(3)
C27 0.052(3) 0.089(4) 0.065(3) 0.006(3) 0.012(3) 0.016(3)
C28 0.036(3) 0.041(4) 0.044(4) 0.009(3) 0.024(3) 0.002(3)
C29 0.050(3) 0.045(4) 0.042(3) 0.008(3) 0.014(3) 0.001(3)
C30 0.037(4) 0.053(4) 0.053(4) 0.007(3) 0.013(3) 0.000(3)
C31 0.044(3) 0.056(4) 0.051(3) 0.006(3) 0.012(3) -0.003(3)
C32 0.039(3) 0.054(4) 0.053(4) 0.005(3) 0.004(3) 0.006(3)
C33 0.049(4) 0.061(4) 0.058(4) -0.004(3) -0.001(3) 0.012(3)
C34 0.046(4) 0.074(5) 0.065(5) -0.014(4) -0.003(4) 0.009(4)
C35 0.063(4) 0.080(5) 0.071(5) -0.023(4) -0.011(4) 0.013(4)
C36 0.078(6) 0.099(7) 0.088(7) -0.027(6) -0.011(5) 0.010(6)

loop_
_atom_type_symbol
_atom_type_description
_atom_type_scat_dispersion_real
_atom_type_scat_dispersion_imag
_atom_type_scat_source
C C 0.0033 0.0016 'International Tables Vol C Tables 4.2.6.8 and 6.1.1.4'
H H 0.0000 0.0000 'International Tables Vol C Tables 4.2.6.8 and 6.1.1.4'
B B 0.0013 0.0007 'International Tables Vol C Tables 4.2.6.8 and 6.1.1.4'
N N 0.0061 0.0033 'International Tables Vol C Tables 4.2.6.8 and 6.1.1.4'
O O 0.0106 0.0060 'International Tables Vol C Tables 4.2.6.8 and 6.1.1.4'
S S 0.1246 0.1234 'International Tables Vol C Tables 4.2.6.8 and 6.1.1.4'

loop_
_geom_angle_atom_site_label_1
_geom_angle_atom_site_label_2
_geom_angle_atom_site_label_3
_geom_angle
_geom_angle_site_symmetry_1
_geom_angle_site_symmetry_3
_geom_angle_publ_flag
C4 S1 C5 91.52(12) . . ?
C12 O1 B1 116.93(17) . . ?
C1 N1 C3 111.81(16) . . ?
C1 N1 B1 122.25(17) . . ?
C3 N1 B1 125.67(17) . . ?
C3 N2 C4 114.43(18) . . ?
C4 N3 C6 113.50(19) . . ?
C4 N3 B1 120.13(18) . . ?
C6 N3 B1 125.57(19) . . ?
N1 C1 C2 107.44(17) . . ?
N1 C1 C7 116.52(18) . . ?
C2 C1 C7 135.86(18) . . ?
C1 C2 C2 107.5(2) . 3_646 ?
C1 C2 C3 145.15(18) . 3_646 ?
C3 C2 C2 107.3(2) 3_646 3_646 ?
N1 C3 C2 105.71(17) . 3_646 ?
N2 C3 N1 122.21(18) . . ?
N2 C3 C2 131.82(19) . 3_646 ?
N2 C4 S1 121.39(16) . . ?
N2 C4 N3 128.35(19) . . ?
N3 C4 S1 110.23(16) . . ?
C6 C5 S1 109.55(18) . . ?
C6 C5 C19 119.6(3) . . ?
C6 C5 C28 141.1(4) . . ?
C19 C5 S1 130.7(3) . . ?
C28 C5 S1 109.1(3) . . ?
N3 C6 H6 122.4 . . ?
C5 C6 N3 115.2(2) . . ?
C5 C6 H6 122.4 . . ?
C8 C7 C1 121.65(19) . . ?
C8 C7 C12 119.39(19) . . ?
C12 C7 C1 118.79(18) . . ?
C7 C8 H8 119.8 . . ?
C9 C8 C7 120.4(2) . . ?
C9 C8 H8 119.8 . . ?
C8 C9 H9 120.2 . . ?
C8 C9 C10 119.5(2) . . ?
C10 C9 H9 120.2 . . ?
C9 C10 H10 119.3 . . ?
C11 C10 C9 121.3(2) . . ?
C11 C10 H10 119.3 . . ?
C10 C11 H11 120.0 . . ?
C10 C11 C12 120.0(2) . . ?
C12 C11 H11 120.0 . . ?
O1 C12 C7 122.77(19) . . ?
O1 C12 C11 118.0(2) . . ?
C11 C12 C7 119.2(2) . . ?
C14 C13 C18 115.8(2) . . ?
C14 C13 B1 123.1(2) . . ?
C18 C13 B1 121.0(2) . . ?
C13 C14 H14 119.0 . . ?
C13 C14 C15 122.0(2) . . ?
C15 C14 H14 119.0 . . ?
C14 C15 H15 119.8 . . ?
C16 C15 C14 120.4(2) . . ?
C16 C15 H15 119.8 . . ?
C15 C16 H16 120.4 . . ?
C15 C16 C17 119.3(2) . . ?
C17 C16 H16 120.4 . . ?
C16 C17 H17 119.9 . . ?
C16 C17 C18 120.1(2) . . ?
C18 C17 H17 119.9 . . ?
C13 C18 H18 118.8 . . ?
C17 C18 C13 122.4(2) . . ?
C17 C18 H18 118.8 . . ?
O1 B1 N1 108.05(18) . . ?
O1 B1 N3 111.67(18) . . ?
O1 B1 C13 112.12(18) . . ?
N1 B1 N3 100.76(17) . . ?
N1 B1 C13 114.52(18) . . ?
N3 B1 C13 109.22(17) . . ?
C5 C19 H19A 107.9 . . ?
C5 C19 H19B 107.9 . . ?
H19A C19 H19B 107.2 . . ?
C20 C19 C5 117.7(4) . . ?
C20 C19 H19A 107.9 . . ?
C20 C19 H19B 107.9 . . ?
C19 C20 H20A 108.8 . . ?
C19 C20 H20B 108.8 . . ?
H20A C20 H20B 107.7 . . ?
C21 C20 C19 113.8(4) . . ?
C21 C20 H20A 108.8 . . ?
C21 C20 H20B 108.8 . . ?
C20 C21 H21A 109.0 . . ?
C20 C21 H21B 109.0 . . ?
C20 C21 C22 113.1(4) . . ?
H21A C21 H21B 107.8 . . ?
C22 C21 H21A 109.0 . . ?
C22 C21 H21B 109.0 . . ?
C21 C22 H22A 107.8 . . ?
C21 C22 H22B 107.8 . . ?
H22A C22 H22B 107.1 . . ?
C23 C22 C21 118.0(4) . . ?
C23 C22 H22A 107.8 . . ?
C23 C22 H22B 107.8 . . ?
C22 C23 H23A 108.6 . . ?
C22 C23 H23B 108.6 . . ?
H23A C23 H23B 107.6 . . ?
C24 C23 C22 114.6(4) . . ?
C24 C23 H23A 108.6 . . ?
C24 C23 H23B 108.6 . . ?
C23 C24 H24A 108.3 . . ?
C23 C24 H24B 108.3 . . ?
C23 C24 C25 115.9(4) . . ?
H24A C24 H24B 107.4 . . ?
C25 C24 H24A 108.3 . . ?
C25 C24 H24B 108.3 . . ?
C24 C25 H25A 108.7 . . ?
C24 C25 H25B 108.7 . . ?
C24 C25 C26 114.1(4) . . ?
H25A C25 H25B 107.6 . . ?
C26 C25 H25A 108.7 . . ?
C26 C25 H25B 108.7 . . ?
C25 C26 H26A 108.8 . . ?
C25 C26 H26B 108.8 . . ?
H26A C26 H26B 107.7 . . ?
C27 C26 C25 113.6(4) . . ?
C27 C26 H26A 108.8 . . ?
C27 C26 H26B 108.8 . . ?
C26 C27 H27A 109.5 . . ?
C26 C27 H27B 109.5 . . ?
C26 C27 H27C 109.5 . . ?
H27A C27 H27B 109.5 . . ?
H27A C27 H27C 109.5 . . ?
H27B C27 H27C 109.5 . . ?
C5 C28 H28A 110.7 . . ?
C5 C28 H28B 110.7 . . ?
H28A C28 H28B 108.8 . . ?
C29 C28 C5 105.3(5) . . ?
C29 C28 H28A 110.7 . . ?
C29 C28 H28B 110.7 . . ?
C28 C29 H29A 108.8 . . ?
C28 C29 H29B 108.8 . . ?
H29A C29 H29B 107.7 . . ?
C30 C29 C28 113.7(6) . . ?
C30 C29 H29A 108.8 . . ?
C30 C29 H29B 108.8 . . ?
C29 C30 H30A 109.0 . . ?
C29 C30 H30B 109.0 . . ?
H30A C30 H30B 107.8 . . ?
C31 C30 C29 112.7(6) . . ?
C31 C30 H30A 109.0 . . ?
C31 C30 H30B 109.0 . . ?
C30 C31 H31A 108.5 . . ?
C30 C31 H31B 108.5 . . ?
C30 C31 C32 115.0(5) . . ?
H31A C31 H31B 107.5 . . ?
C32 C31 H31A 108.5 . . ?
C32 C31 H31B 108.5 . . ?
C31 C32 H32A 109.5 . . ?
C31 C32 H32B 109.5 . . ?
H32A C32 H32B 108.1 . . ?
C33 C32 C31 110.8(5) . . ?
C33 C32 H32A 109.5 . . ?
C33 C32 H32B 109.5 . . ?
C32 C33 H33A 108.9 . . ?
C32 C33 H33B 108.9 . . ?
H33A C33 H33B 107.7 . . ?
C34 C33 C32 113.6(6) . . ?
C34 C33 H33A 108.9 . . ?
C34 C33 H33B 108.9 . . ?
C33 C34 H34A 109.3 . . ?
C33 C34 H34B 109.3 . . ?
C33 C34 C35 111.7(6) . . ?
H34A C34 H34B 107.9 . . ?
C35 C34 H34A 109.3 . . ?
C35 C34 H34B 109.3 . . ?
C34 C35 H35A 108.7 . . ?
C34 C35 H35B 108.7 . . ?
H35A C35 H35B 107.6 . . ?
C36 C35 C34 114.0(7) . . ?
C36 C35 H35A 108.7 . . ?
C36 C35 H35B 108.7 . . ?
C35 C36 H36A 109.5 . . ?
C35 C36 H36B 109.5 . . ?
C35 C36 H36C 109.5 . . ?
H36A C36 H36B 109.5 . . ?
H36A C36 H36C 109.5 . . ?
H36B C36 H36C 109.5 . . ?

loop_
_geom_bond_atom_site_label_1
_geom_bond_atom_site_label_2
_geom_bond_distance
_geom_bond_site_symmetry_2
_geom_bond_publ_flag
S1 C4 1.735(2) . ?
S1 C5 1.739(3) . ?
O1 C12 1.357(3) . ?
O1 B1 1.469(3) . ?
N1 C1 1.376(2) . ?
N1 C3 1.378(3) . ?
N1 B1 1.522(3) . ?
N2 C3 1.336(2) . ?
N2 C4 1.347(3) . ?
N3 C4 1.348(3) . ?
N3 C6 1.381(3) . ?
N3 B1 1.573(3) . ?
C1 C2 1.391(3) . ?
C1 C7 1.439(3) . ?
C2 C2 1.437(4) 3_646 ?
C2 C3 1.429(3) 3_646 ?
C3 C2 1.429(3) 3_646 ?
C5 C6 1.339(4) . ?
C5 C19 1.520(5) . ?
C5 C28 1.546(7) . ?
C6 H6 0.9500 . ?
C7 C8 1.403(3) . ?
C7 C12 1.417(3) . ?
C8 H8 0.9500 . ?
C8 C9 1.374(3) . ?
C9 H9 0.9500 . ?
C9 C10 1.392(3) . ?
C10 H10 0.9500 . ?
C10 C11 1.377(3) . ?
C11 H11 0.9500 . ?
C11 C12 1.389(3) . ?
C13 C14 1.387(3) . ?
C13 C18 1.399(3) . ?
C13 B1 1.618(3) . ?
C14 H14 0.9500 . ?
C14 C15 1.390(4) . ?
C15 H15 0.9500 . ?
C15 C16 1.370(4) . ?
C16 H16 0.9500 . ?
C16 C17 1.373(4) . ?
C17 H17 0.9500 . ?
C17 C18 1.381(3) . ?
C18 H18 0.9500 . ?
C19 H19A 0.9900 . ?
C19 H19B 0.9900 . ?
C19 C20 1.515(6) . ?
C20 H20A 0.9900 . ?
C20 H20B 0.9900 . ?
C20 C21 1.513(5) . ?
C21 H21A 0.9900 . ?
C21 H21B 0.9900 . ?
C21 C22 1.531(5) . ?
C22 H22A 0.9900 . ?
C22 H22B 0.9900 . ?
C22 C23 1.520(6) . ?
C23 H23A 0.9900 . ?
C23 H23B 0.9900 . ?
C23 C24 1.500(7) . ?
C24 H24A 0.9900 . ?
C24 H24B 0.9900 . ?
C24 C25 1.501(6) . ?
C25 H25A 0.9900 . ?
C25 H25B 0.9900 . ?
C25 C26 1.530(6) . ?
C26 H26A 0.9900 . ?
C26 H26B 0.9900 . ?
C26 C27 1.500(6) . ?
C27 H27A 0.9800 . ?
C27 H27B 0.9800 . ?
C27 H27C 0.9800 . ?
C28 H28A 0.9900 . ?
C28 H28B 0.9900 . ?
C28 C29 1.529(7) . ?
C29 H29A 0.9900 . ?
C29 H29B 0.9900 . ?
C29 C30 1.525(7) . ?
C30 H30A 0.9900 . ?
C30 H30B 0.9900 . ?
C30 C31 1.524(7) . ?
C31 H31A 0.9900 . ?
C31 H31B 0.9900 . ?
C31 C32 1.532(6) . ?
C32 H32A 0.9900 . ?
C32 H32B 0.9900 . ?
C32 C33 1.529(7) . ?
C33 H33A 0.9900 . ?
C33 H33B 0.9900 . ?
C33 C34 1.521(7) . ?
C34 H34A 0.9900 . ?
C34 H34B 0.9900 . ?
C34 C35 1.528(8) . ?
C35 H35A 0.9900 . ?
C35 H35B 0.9900 . ?
C35 C36 1.516(8) . ?
C36 H36A 0.9800 . ?
C36 H36B 0.9800 . ?
C36 H36C 0.9800 . ?

loop_
_geom_torsion_atom_site_label_1
_geom_torsion_atom_site_label_2
_geom_torsion_atom_site_label_3
_geom_torsion_atom_site_label_4
_geom_torsion
_geom_torsion_site_symmetry_1
_geom_torsion_site_symmetry_2
_geom_torsion_site_symmetry_3
_geom_torsion_site_symmetry_4
_geom_torsion_publ_flag
S1 C5 C6 N3 0.7(3) . . . . ?
S1 C5 C19 C20 -166.4(3) . . . . ?
S1 C5 C28 C29 159.2(4) . . . . ?
N1 C1 C2 C2 -1.7(3) . . . 3_646 ?
N1 C1 C2 C3 176.2(3) . . . 3_646 ?
N1 C1 C7 C8 -177.09(17) . . . . ?
N1 C1 C7 C12 7.5(3) . . . . ?
C1 N1 C3 N2 169.95(17) . . . . ?
C1 N1 C3 C2 -4.9(2) . . . 3_646 ?
C1 N1 B1 O1 -38.3(2) . . . . ?
C1 N1 B1 N3 -155.54(17) . . . . ?
C1 N1 B1 C13 87.4(2) . . . . ?
C1 C7 C8 C9 -177.89(18) . . . . ?
C1 C7 C12 O1 -1.6(3) . . . . ?
C1 C7 C12 C11 176.81(18) . . . . ?
C2 C1 C7 C8 8.6(4) . . . . ?
C2 C1 C7 C12 -166.7(2) . . . . ?
C3 N1 C1 C2 4.2(2) . . . . ?
C3 N1 C1 C7 -171.59(16) . . . . ?
C3 N1 B1 O1 148.22(18) . . . . ?
C3 N1 B1 N3 31.0(2) . . . . ?
C3 N1 B1 C13 -86.1(2) . . . . ?
C3 N2 C4 S1 -168.47(15) . . . . ?
C3 N2 C4 N3 9.2(3) . . . . ?
C4 S1 C5 C6 -0.71(19) . . . . ?
C4 S1 C5 C19 -176.9(4) . . . . ?
C4 S1 C5 C28 174.5(4) . . . . ?
C4 N2 C3 N1 -7.4(3) . . . . ?
C4 N2 C3 C2 165.9(2) . . . 3_646 ?
C4 N3 C6 C5 -0.2(3) . . . . ?
C4 N3 B1 O1 -142.26(19) . . . . ?
C4 N3 B1 N1 -27.8(2) . . . . ?
C4 N3 B1 C13 93.2(2) . . . . ?
C5 S1 C4 N2 178.61(18) . . . . ?
C5 S1 C4 N3 0.58(17) . . . . ?
C5 C19 C20 C21 176.1(4) . . . . ?
C5 C28 C29 C30 80.8(7) . . . . ?
C6 N3 C4 S1 -0.3(2) . . . . ?
C6 N3 C4 N2 -178.2(2) . . . . ?
C6 N3 B1 O1 48.7(3) . . . . ?
C6 N3 B1 N1 163.21(18) . . . . ?
C6 N3 B1 C13 -75.9(3) . . . . ?
C6 C5 C19 C20 17.8(6) . . . . ?
C6 C5 C28 C29 -28.1(9) . . . . ?
C7 C1 C2 C2 172.9(2) . . . 3_646 ?
C7 C1 C2 C3 -9.1(5) . . . 3_646 ?
C7 C8 C9 C10 1.7(3) . . . . ?
C8 C7 C12 O1 -177.05(18) . . . . ?
C8 C7 C12 C11 1.3(3) . . . . ?
C8 C9 C10 C11 0.4(3) . . . . ?
C9 C10 C11 C12 -1.6(3) . . . . ?
C10 C11 C12 O1 179.18(19) . . . . ?
C10 C11 C12 C7 0.7(3) . . . . ?
C12 O1 B1 N1 42.7(2) . . . . ?
C12 O1 B1 N3 152.60(17) . . . . ?
C12 O1 B1 C13 -84.5(2) . . . . ?
C12 C7 C8 C9 -2.5(3) . . . . ?
C13 C14 C15 C16 -0.9(4) . . . . ?
C14 C13 C18 C17 -0.7(3) . . . . ?
C14 C13 B1 O1 -7.6(3) . . . . ?
C14 C13 B1 N1 -131.1(2) . . . . ?
C14 C13 B1 N3 116.7(2) . . . . ?
C14 C15 C16 C17 -0.1(4) . . . . ?
C15 C16 C17 C18 0.6(4) . . . . ?
C16 C17 C18 C13 -0.2(4) . . . . ?
C18 C13 C14 C15 1.3(4) . . . . ?
C18 C13 B1 O1 175.28(19) . . . . ?
C18 C13 B1 N1 51.7(3) . . . . ?
C18 C13 B1 N3 -60.4(3) . . . . ?
B1 O1 C12 C7 -26.2(3) . . . . ?
B1 O1 C12 C11 155.41(19) . . . . ?
B1 N1 C1 C2 -170.04(18) . . . . ?
B1 N1 C1 C7 14.1(3) . . . . ?
B1 N1 C3 N2 -16.0(3) . . . . ?
B1 N1 C3 C2 169.12(18) . . . 3_646 ?
B1 N3 C4 S1 -170.61(15) . . . . ?
B1 N3 C4 N2 11.5(3) . . . . ?
B1 N3 C6 C5 169.4(2) . . . . ?
B1 C13 C14 C15 -176.0(2) . . . . ?
B1 C13 C18 C17 176.6(2) . . . . ?
C19 C5 C6 N3 177.3(3) . . . . ?
C19 C20 C21 C22 -165.3(4) . . . . ?
C20 C21 C22 C23 -61.6(6) . . . . ?
C21 C22 C23 C24 169.6(4) . . . . ?
C22 C23 C24 C25 174.7(5) . . . . ?
C23 C24 C25 C26 173.3(5) . . . . ?
C24 C25 C26 C27 177.9(5) . . . . ?
C28 C5 C6 N3 -172.0(6) . . . . ?
C28 C29 C30 C31 -170.0(6) . . . . ?
C29 C30 C31 C32 -175.5(6) . . . . ?
C30 C31 C32 C33 -175.1(7) . . . . ?
C31 C32 C33 C34 -178.8(7) . . . . ?
C32 C33 C34 C35 -179.8(8) . . . . ?
C33 C34 C35 C36 -175.6(9) . . . . ?
